data_4122112
loop_
_publ_author_name
'Tan, Gengwen'
'Szilv\'asi, Tibor'
'Inoue, Shigeyoshi'
'Blom, Burgert'
'Driess, Matthias'

_publ_section_title
;
 An elusive hydridoaluminum(i) complex for facile C-h and C-o bond
 activation of ethers and access to its isolable hydridogallium(i)
 analogue: syntheses, structures, and theoretical studies.
;
_journal_issue 27
_journal_name_full 'Journal of the American Chemical Society'
_journal_page_first 9732
_journal_page_last 9742
_journal_paper_doi 10.1021/ja504448v
_journal_volume 136
_journal_year 2014
_chemical_formula_sum 'C33 H44 Cl7 Ga N4'
_chemical_formula_weight 814.59
_chemical_name_systematic
; 
 ? 
;
_space_group_IT_number 14
_symmetry_cell_setting monoclinic
_symmetry_space_group_name_Hall '-P 2ybc'
_symmetry_space_group_name_H-M 'P 1 21/c 1'
_atom_sites_solution_hydrogens geom
_atom_sites_solution_primary direct
_atom_sites_solution_secondary difmap
_audit_creation_method
;
CrysAlisPro, Agilent Technologies,
Version 1.171.36.28 (release 01-02-2013 CrysAlis171 .NET)
(compiled Feb  1 2013,16:14:44)
;
_cell_angle_alpha 90.00
_cell_angle_beta 106.683(4)
_cell_angle_gamma 90.00
_cell_formula_units_Z 4
_cell_length_a 15.7084(5)
_cell_length_b 12.9298(4)
_cell_length_c 20.6112(8)
_cell_measurement_reflns_used 3414
_cell_measurement_temperature 150(2)
_cell_measurement_theta_max 29.1100
_cell_measurement_theta_min 3.6890
_cell_volume 4010.1(3)
_computing_cell_refinement
;
CrysAlis RED, Oxford Diffraction Ltd.,
Version 1.171.31.8 (release 12-01-2007 CrysAlis171 .NET)
(compiled Jan 12 2007,17:49:11)
;
_computing_data_collection
;
CrysAlis CCD, Oxford Diffraction Ltd.,
Version 1.171.31.8 (release 12-01-2007 CrysAlis171 .NET)
(compiled Jan 12 2007,17:49:11)
;
_computing_data_reduction
;
CrysAlis RED, Oxford Diffraction Ltd.,
Version 1.171.31.8 (release 12-01-2007 CrysAlis171 .NET)
(compiled Jan 12 2007,17:49:11)
;
_computing_publication_material 'SHELXL-97 (Sheldrick, 1997)'
_computing_structure_refinement 'SHELXL-97 (Sheldrick, 1997)'
_computing_structure_solution 'SHELXS-97 (Sheldrick, 1990)'
_diffrn_ambient_temperature 150(2)
_diffrn_detector_area_resol_mean 16.3031
_diffrn_measured_fraction_theta_full 0.997
_diffrn_measured_fraction_theta_max 0.997
_diffrn_measurement_device_type 'Oxford Diffraction Xcalibur S Sapphire'
_diffrn_measurement_method \w
_diffrn_radiation_monochromator graphite
_diffrn_radiation_source 'Enhance (Mo) X-ray Source'
_diffrn_radiation_type MoK\a
_diffrn_radiation_wavelength 0.71073
_diffrn_reflns_av_R_equivalents 0.0540
_diffrn_reflns_av_sigmaI/netI 0.0775
_diffrn_reflns_limit_h_max 18
_diffrn_reflns_limit_h_min -18
_diffrn_reflns_limit_k_max 15
_diffrn_reflns_limit_k_min -9
_diffrn_reflns_limit_l_max 24
_diffrn_reflns_limit_l_min -23
_diffrn_reflns_number 17453
_diffrn_reflns_theta_full 25.00
_diffrn_reflns_theta_max 25.00
_diffrn_reflns_theta_min 3.32
_diffrn_standards_number 27581
_exptl_absorpt_coefficient_mu 1.180
_exptl_absorpt_correction_T_max 0.7982
_exptl_absorpt_correction_T_min 0.6626
_exptl_absorpt_correction_type multi-scan
_exptl_absorpt_process_details
;
CrysAlis RED, Oxford Diffraction Ltd.,
Version 1.171.32.24 (release 21-04-2008 CrysAlis171 .NET)
(compiled Apr 21 2008,18:23:10)
Empirical absorption correction using spherical harmonics,
 implemented in SCALE3 ABSPACK scaling algorithm.
;
_exptl_crystal_colour colorless
_exptl_crystal_density_diffrn 1.349
_exptl_crystal_density_method 'not measured'
_exptl_crystal_description block
_exptl_crystal_F_000 1680
_exptl_crystal_size_max 0.38
_exptl_crystal_size_mid 0.21
_exptl_crystal_size_min 0.20
_refine_diff_density_max 0.651
_refine_diff_density_min -0.597
_refine_diff_density_rms 0.074
_refine_ls_extinction_method none
_refine_ls_goodness_of_fit_ref 1.050
_refine_ls_hydrogen_treatment constr
_refine_ls_matrix_type full
_refine_ls_number_parameters 424
_refine_ls_number_reflns 7049
_refine_ls_number_restraints 0
_refine_ls_restrained_S_all 1.050
_refine_ls_R_factor_all 0.0815
_refine_ls_R_factor_gt 0.0547
_refine_ls_shift/su_max 0.001
_refine_ls_shift/su_mean 0.000
_refine_ls_structure_factor_coef Fsqd
_refine_ls_weighting_details 'calc w=1/[\s^2^(Fo^2^)+(0.0312P)^2^+2.0152P] where P=(Fo^2^+2Fc^2^)/3'
_refine_ls_weighting_scheme calc
_refine_ls_wR_factor_gt 0.0953
_refine_ls_wR_factor_ref 0.1040
_reflns_number_gt 5371
_reflns_number_total 7049
_reflns_threshold_expression >2sigma(I)
_cod_data_source_file ja504448v_si_002.cif
_cod_data_source_block compound7
_cod_depositor_comments
;
The following automatic conversions were performed:

'_symmetry_cell_setting' value 'Monoclinic' changed to 'monoclinic'
according to
/usr/data/users/saulius/crontab/automatic-downloads/rss-feeds/ACS/lib/dictionaries/cif_core.dic
dictionary named 'cif_core.dic' version 2.4.2 from 2011-04-26.

Automatic conversion script
Id: cif_fix_values 2281 2013-09-26 08:29:07Z andrius 

 Adding full bibliography for 4122109--4122114.cif.
;
_cod_original_cell_volume 4010.1(2)
_cod_original_sg_symbol_H-M P2(1)/c
_cod_database_code 4122112

loop_
_symmetry_equiv_pos_as_xyz
'x, y, z'
'-x, y+1/2, -z+1/2'
'-x, -y, -z'
'x, -y-1/2, z-1/2'

loop_
_atom_site_label
_atom_site_type_symbol
_atom_site_fract_x
_atom_site_fract_y
_atom_site_fract_z
_atom_site_U_iso_or_equiv
_atom_site_adp_type
_atom_site_occupancy
_atom_site_symmetry_multiplicity
_atom_site_calc_flag
_atom_site_refinement_flags
_atom_site_disorder_assembly
_atom_site_disorder_group
Ga1 Ga 0.29575(2) 0.23720(3) 0.191111(19) 0.01583(12) Uani 1 1 d . . .
N1 N 0.41022(18) 0.4382(3) 0.22159(14) 0.0173(7) Uani 1 1 d . . .
N2 N 0.26983(18) 0.4594(2) 0.18409(14) 0.0181(7) Uani 1 1 d . . .
N3 N 0.14243(18) 0.3621(3) 0.19071(14) 0.0180(7) Uani 1 1 d . . .
N4 N 0.12470(18) 0.2190(2) 0.23735(14) 0.0170(7) Uani 1 1 d . . .
Cl1 Cl 0.38148(6) 0.13706(9) 0.26416(5) 0.0305(3) Uani 1 1 d . . .
Cl2 Cl 0.27402(7) 0.18473(10) 0.08822(5) 0.0364(3) Uani 1 1 d . . .
Cl3 Cl 0.10631(6) 0.66466(8) 0.19796(5) 0.0265(2) Uani 1 1 d . . .
Cl4 Cl 0.25858(8) 0.66757(12) 0.42666(6) 0.0565(4) Uani 1 1 d . . .
Cl5 Cl 0.26118(9) 0.46313(12) 0.36698(9) 0.0720(5) Uani 1 1 d . . .
C1 C 0.3949(2) 0.5436(3) 0.22268(17) 0.0196(9) Uani 1 1 d . . .
H1 H 0.4384 0.5963 0.2372 0.023 Uiso 1 1 calc R . .
C2 C 0.3058(2) 0.5569(3) 0.19897(18) 0.0213(9) Uani 1 1 d . . .
H2 H 0.2744 0.6206 0.1937 0.026 Uiso 1 1 calc R . .
C3 C 0.3334(2) 0.3855(3) 0.19785(16) 0.0158(8) Uani 1 1 d . . .
C4 C 0.1757(2) 0.4388(3) 0.15183(18) 0.0197(9) Uani 1 1 d . . .
H4A H 0.1676 0.4129 0.1052 0.024 Uiso 1 1 calc R . .
H4B H 0.1414 0.5037 0.1489 0.024 Uiso 1 1 calc R . .
C5 C 0.0654(2) 0.3725(3) 0.21008(19) 0.0220(9) Uani 1 1 d . . .
H5 H 0.0281 0.4317 0.2043 0.026 Uiso 1 1 calc R . .
C6 C 0.0538(2) 0.2818(3) 0.23876(18) 0.0231(9) Uani 1 1 d . . .
H6 H 0.0061 0.2644 0.2565 0.028 Uiso 1 1 calc R . .
C7 C 0.1785(2) 0.2684(3) 0.20743(16) 0.0170(8) Uani 1 1 d . . .
C8 C 0.4990(2) 0.3931(3) 0.24113(18) 0.0182(9) Uani 1 1 d . . .
C9 C 0.5372(2) 0.3696(3) 0.18946(19) 0.0218(9) Uani 1 1 d . . .
C10 C 0.6246(2) 0.3355(3) 0.2094(2) 0.0307(10) Uani 1 1 d . . .
H10 H 0.6533 0.3190 0.1759 0.037 Uiso 1 1 calc R . .
C11 C 0.6705(2) 0.3251(3) 0.2770(2) 0.0332(11) Uani 1 1 d . . .
H11 H 0.7307 0.3029 0.2895 0.040 Uiso 1 1 calc R . .
C12 C 0.6297(2) 0.3468(3) 0.3266(2) 0.0320(11) Uani 1 1 d . . .
H12 H 0.6619 0.3381 0.3729 0.038 Uiso 1 1 calc R . .
C13 C 0.5421(2) 0.3813(3) 0.30976(18) 0.0209(9) Uani 1 1 d . . .
C14 C 0.4979(3) 0.4071(4) 0.36392(19) 0.0298(10) Uani 1 1 d . . .
H14 H 0.4328 0.4151 0.3411 0.036 Uiso 1 1 calc R . .
C15 C 0.5315(4) 0.5096(4) 0.3989(2) 0.0560(15) Uani 1 1 d . . .
H15A H 0.5941 0.5024 0.4249 0.084 Uiso 1 1 calc R . .
H15B H 0.4963 0.5282 0.4294 0.084 Uiso 1 1 calc R . .
H15C H 0.5257 0.5638 0.3647 0.084 Uiso 1 1 calc R . .
C16 C 0.5089(3) 0.3204(4) 0.4164(2) 0.0435(13) Uani 1 1 d . . .
H16A H 0.4883 0.2549 0.3933 0.065 Uiso 1 1 calc R . .
H16B H 0.4737 0.3366 0.4474 0.065 Uiso 1 1 calc R . .
H16C H 0.5717 0.3143 0.4421 0.065 Uiso 1 1 calc R . .
C17 C 0.4868(3) 0.3854(3) 0.11488(18) 0.0267(10) Uani 1 1 d . . .
H17 H 0.4227 0.3709 0.1099 0.032 Uiso 1 1 calc R . .
C18 C 0.5159(3) 0.3116(4) 0.0678(2) 0.0503(14) Uani 1 1 d . . .
H18A H 0.5772 0.3276 0.0684 0.075 Uiso 1 1 calc R . .
H18B H 0.4766 0.3195 0.0216 0.075 Uiso 1 1 calc R . .
H18C H 0.5128 0.2403 0.0830 0.075 Uiso 1 1 calc R . .
C19 C 0.4928(3) 0.4964(4) 0.0923(2) 0.0477(14) Uani 1 1 d . . .
H19A H 0.4694 0.5431 0.1205 0.072 Uiso 1 1 calc R . .
H19B H 0.4577 0.5040 0.0448 0.072 Uiso 1 1 calc R . .
H19C H 0.5550 0.5138 0.0969 0.072 Uiso 1 1 calc R . .
C20 C 0.1377(2) 0.1145(3) 0.26361(18) 0.0172(8) Uani 1 1 d . . .
C21 C 0.1720(2) 0.1004(3) 0.33364(19) 0.0230(9) Uani 1 1 d . . .
C22 C 0.1830(3) 0.0005(4) 0.3574(2) 0.0361(12) Uani 1 1 d . . .
H22 H 0.2059 -0.0116 0.4047 0.043 Uiso 1 1 calc R . .
C23 C 0.1614(3) -0.0823(4) 0.3138(2) 0.0368(12) Uani 1 1 d . . .
H23 H 0.1699 -0.1508 0.3312 0.044 Uiso 1 1 calc R . .
C24 C 0.1277(2) -0.0668(3) 0.2451(2) 0.0297(10) Uani 1 1 d . . .
H24 H 0.1129 -0.1248 0.2157 0.036 Uiso 1 1 calc R . .
C25 C 0.1151(2) 0.0322(3) 0.21810(19) 0.0204(9) Uani 1 1 d . . .
C26 C 0.0721(2) 0.0484(4) 0.14255(19) 0.0293(10) Uani 1 1 d . . .
H26 H 0.0870 0.1199 0.1308 0.035 Uiso 1 1 calc R . .
C27 C 0.1059(3) -0.0277(4) 0.0991(2) 0.0536(15) Uani 1 1 d . . .
H27A H 0.1709 -0.0242 0.1112 0.080 Uiso 1 1 calc R . .
H27B H 0.0809 -0.0098 0.0512 0.080 Uiso 1 1 calc R . .
H27C H 0.0876 -0.0979 0.1069 0.080 Uiso 1 1 calc R . .
C28 C -0.0291(3) 0.0413(5) 0.1280(2) 0.0614(17) Uani 1 1 d . . .
H28A H -0.0457 -0.0295 0.1362 0.092 Uiso 1 1 calc R . .
H28B H -0.0578 0.0600 0.0807 0.092 Uiso 1 1 calc R . .
H28C H -0.0486 0.0890 0.1579 0.092 Uiso 1 1 calc R . .
C29 C 0.1951(3) 0.1916(4) 0.3827(2) 0.0348(11) Uani 1 1 d . . .
H29 H 0.1892 0.2564 0.3553 0.042 Uiso 1 1 calc R . .
C30 C 0.1306(3) 0.1984(5) 0.4250(2) 0.0629(18) Uani 1 1 d . . .
H30A H 0.1354 0.1358 0.4527 0.094 Uiso 1 1 calc R . .
H30B H 0.0698 0.2046 0.3951 0.094 Uiso 1 1 calc R . .
H30C H 0.1448 0.2591 0.4546 0.094 Uiso 1 1 calc R . .
C31 C 0.2909(3) 0.1849(5) 0.4275(2) 0.0502(15) Uani 1 1 d . . .
H31A H 0.2970 0.1259 0.4584 0.075 Uiso 1 1 calc R . .
H31B H 0.3064 0.2488 0.4539 0.075 Uiso 1 1 calc R . .
H31C H 0.3308 0.1758 0.3991 0.075 Uiso 1 1 calc R . .
C40 C 0.2655(3) 0.5969(4) 0.3559(2) 0.0464(13) Uani 1 1 d . . .
H40A H 0.2160 0.6176 0.3163 0.056 Uiso 1 1 calc R . .
H40B H 0.3219 0.6145 0.3461 0.056 Uiso 1 1 calc R . .
C41 C 0.1080(5) 0.6974(6) 0.0248(3) 0.105(3) Uani 1 1 d . . .
H41A H 0.0846 0.6693 0.0609 0.126 Uiso 1 1 calc R A 1
H41B H 0.1185 0.7721 0.0342 0.126 Uiso 1 1 calc R A 1
Cl6 Cl 0.21138(11) 0.64113(15) 0.03544(7) 0.0848(6) Uani 1 1 d . B .
Cl7A Cl 0.0306(2) 0.6886(5) -0.04365(16) 0.124(2) Uani 0.584(5) 1 d P B 1
Cl7 Cl 0.0331(2) 0.5795(5) -0.0182(2) 0.086(2) Uani 0.416(5) 1 d P B 2

loop_
_atom_site_aniso_label
_atom_site_aniso_U_11
_atom_site_aniso_U_22
_atom_site_aniso_U_33
_atom_site_aniso_U_23
_atom_site_aniso_U_13
_atom_site_aniso_U_12
Ga1 0.01417(19) 0.0131(3) 0.0210(2) 0.00091(18) 0.00632(15) 0.00174(19)
N1 0.0141(15) 0.016(2) 0.0218(17) 0.0007(13) 0.0047(12) -0.0014(14)
N2 0.0139(15) 0.017(2) 0.0244(17) 0.0046(14) 0.0063(13) 0.0013(14)
N3 0.0145(15) 0.014(2) 0.0265(17) -0.0002(14) 0.0079(13) -0.0006(14)
N4 0.0163(15) 0.014(2) 0.0211(16) -0.0027(13) 0.0057(12) -0.0035(14)
Cl1 0.0247(5) 0.0288(7) 0.0366(6) 0.0123(5) 0.0067(4) 0.0102(5)
Cl2 0.0415(6) 0.0447(8) 0.0245(5) -0.0078(5) 0.0118(4) 0.0009(6)
Cl3 0.0194(5) 0.0198(6) 0.0417(6) -0.0061(4) 0.0113(4) 0.0053(4)
Cl4 0.0534(7) 0.0658(11) 0.0494(8) -0.0153(7) 0.0132(6) -0.0066(7)
Cl5 0.0576(8) 0.0436(10) 0.1228(13) -0.0071(9) 0.0389(8) -0.0004(8)
C1 0.0184(18) 0.015(2) 0.026(2) -0.0013(17) 0.0065(15) -0.0026(17)
C2 0.025(2) 0.009(2) 0.032(2) 0.0005(17) 0.0109(17) 0.0005(18)
C3 0.0160(17) 0.016(2) 0.0156(19) 0.0044(15) 0.0048(14) 0.0004(17)
C4 0.0149(18) 0.014(2) 0.029(2) 0.0098(17) 0.0045(16) 0.0057(17)
C5 0.0122(17) 0.018(3) 0.038(2) -0.0032(18) 0.0102(16) 0.0037(17)
C6 0.0155(18) 0.022(3) 0.034(2) -0.0038(18) 0.0105(16) 0.0018(18)
C7 0.0161(17) 0.016(2) 0.0183(19) -0.0009(16) 0.0041(14) 0.0000(17)
C8 0.0120(17) 0.014(2) 0.028(2) 0.0040(17) 0.0057(15) 0.0008(17)
C9 0.0201(19) 0.012(2) 0.035(2) -0.0035(17) 0.0101(16) -0.0041(17)
C10 0.023(2) 0.025(3) 0.048(3) 0.000(2) 0.0159(19) -0.001(2)
C11 0.0135(19) 0.022(3) 0.064(3) 0.007(2) 0.010(2) 0.0032(19)
C12 0.020(2) 0.028(3) 0.040(3) 0.014(2) -0.0039(18) -0.006(2)
C13 0.0186(18) 0.014(2) 0.029(2) 0.0053(17) 0.0063(16) -0.0030(17)
C14 0.030(2) 0.032(3) 0.026(2) 0.0049(19) 0.0047(17) -0.009(2)
C15 0.083(4) 0.042(4) 0.053(3) -0.005(3) 0.035(3) -0.011(3)
C16 0.049(3) 0.050(4) 0.029(2) 0.014(2) 0.007(2) -0.015(3)
C17 0.030(2) 0.026(3) 0.028(2) -0.0103(19) 0.0132(17) -0.003(2)
C18 0.060(3) 0.047(4) 0.048(3) -0.019(3) 0.022(2) 0.000(3)
C19 0.079(4) 0.037(3) 0.028(3) -0.003(2) 0.016(2) -0.006(3)
C20 0.0116(17) 0.014(2) 0.028(2) 0.0011(17) 0.0100(15) -0.0017(16)
C21 0.0150(18) 0.027(3) 0.029(2) 0.0031(19) 0.0091(16) -0.0002(18)
C22 0.032(2) 0.041(3) 0.034(3) 0.016(2) 0.0077(19) 0.000(2)
C23 0.026(2) 0.025(3) 0.064(3) 0.024(2) 0.020(2) 0.007(2)
C24 0.025(2) 0.013(3) 0.055(3) -0.002(2) 0.018(2) -0.0004(19)
C25 0.0127(17) 0.017(2) 0.034(2) -0.0015(18) 0.0112(16) -0.0002(17)
C26 0.028(2) 0.024(3) 0.034(2) -0.0120(19) 0.0073(18) -0.008(2)
C27 0.068(3) 0.055(4) 0.043(3) -0.016(3) 0.024(3) -0.005(3)
C28 0.033(3) 0.096(5) 0.047(3) -0.015(3) -0.001(2) -0.004(3)
C29 0.033(2) 0.041(3) 0.028(2) -0.004(2) 0.0063(18) -0.005(2)
C30 0.032(3) 0.110(6) 0.045(3) -0.031(3) 0.008(2) -0.001(3)
C31 0.030(2) 0.082(5) 0.040(3) -0.017(3) 0.012(2) -0.011(3)
C40 0.049(3) 0.045(4) 0.045(3) -0.005(2) 0.013(2) 0.003(3)
C41 0.152(7) 0.108(7) 0.048(4) 0.011(4) 0.020(4) 0.068(6)
Cl6 0.1009(12) 0.1051(16) 0.0489(9) 0.0148(9) 0.0222(8) 0.0027(11)
Cl7A 0.100(2) 0.183(6) 0.071(2) 0.025(2) -0.0056(17) -0.031(3)
Cl7 0.059(2) 0.121(5) 0.069(3) -0.031(3) 0.0042(18) 0.008(2)

loop_
_atom_type_symbol
_atom_type_description
_atom_type_scat_dispersion_real
_atom_type_scat_dispersion_imag
_atom_type_scat_source
C C 0.0033 0.0016 'International Tables Vol C Tables 4.2.6.8 and 6.1.1.4'
H H 0.0000 0.0000 'International Tables Vol C Tables 4.2.6.8 and 6.1.1.4'
N N 0.0061 0.0033 'International Tables Vol C Tables 4.2.6.8 and 6.1.1.4'
Cl Cl 0.1484 0.1585 'International Tables Vol C Tables 4.2.6.8 and 6.1.1.4'
Ga Ga 0.2307 1.6083 'International Tables Vol C Tables 4.2.6.8 and 6.1.1.4'

loop_
_geom_angle_atom_site_label_1
_geom_angle_atom_site_label_2
_geom_angle_atom_site_label_3
_geom_angle
C3 Ga1 C7 93.61(15)
C3 Ga1 Cl1 114.63(10)
C7 Ga1 Cl1 115.20(11)
C3 Ga1 Cl2 109.25(10)
C7 Ga1 Cl2 109.52(10)
Cl1 Ga1 Cl2 113.00(5)
C3 N1 C1 111.2(3)
C3 N1 C8 125.7(3)
C1 N1 C8 123.1(3)
C3 N2 C2 111.6(3)
C3 N2 C4 123.9(3)
C2 N2 C4 124.3(3)
C7 N3 C5 110.7(3)
C7 N3 C4 124.2(3)
C5 N3 C4 124.9(3)
C7 N4 C6 110.3(3)
C7 N4 C20 125.2(3)
C6 N4 C20 124.5(3)
C2 C1 N1 106.6(3)
C2 C1 H1 126.7
N1 C1 H1 126.7
C1 C2 N2 106.2(3)
C1 C2 H2 126.9
N2 C2 H2 126.9
N1 C3 N2 104.5(3)
N1 C3 Ga1 136.5(3)
N2 C3 Ga1 118.5(2)
N2 C4 N3 110.4(3)
N2 C4 H4A 109.6
N3 C4 H4A 109.6
N2 C4 H4B 109.6
N3 C4 H4B 109.6
H4A C4 H4B 108.1
C6 C5 N3 106.4(3)
C6 C5 H5 126.8
N3 C5 H5 126.8
C5 C6 N4 106.8(3)
C5 C6 H6 126.6
N4 C6 H6 126.6
N3 C7 N4 105.8(3)
N3 C7 Ga1 118.7(3)
N4 C7 Ga1 135.3(3)
C13 C8 C9 124.1(3)
C13 C8 N1 118.3(3)
C9 C8 N1 117.5(3)
C10 C9 C8 116.7(3)
C10 C9 C17 121.5(4)
C8 C9 C17 121.8(3)
C11 C10 C9 121.1(4)
C11 C10 H10 119.5
C9 C10 H10 119.5
C10 C11 C12 120.6(4)
C10 C11 H11 119.7
C12 C11 H11 119.7
C11 C12 C13 121.0(4)
C11 C12 H12 119.5
C13 C12 H12 119.5
C8 C13 C12 116.6(4)
C8 C13 C14 122.3(3)
C12 C13 C14 121.2(3)
C13 C14 C15 111.7(3)
C13 C14 C16 112.1(4)
C15 C14 C16 110.3(4)
C13 C14 H14 107.5
C15 C14 H14 107.5
C16 C14 H14 107.5
C14 C15 H15A 109.5
C14 C15 H15B 109.5
H15A C15 H15B 109.5
C14 C15 H15C 109.5
H15A C15 H15C 109.5
H15B C15 H15C 109.5
C14 C16 H16A 109.5
C14 C16 H16B 109.5
H16A C16 H16B 109.5
C14 C16 H16C 109.5
H16A C16 H16C 109.5
H16B C16 H16C 109.5
C19 C17 C18 109.9(4)
C19 C17 C9 112.0(3)
C18 C17 C9 113.2(4)
C19 C17 H17 107.1
C18 C17 H17 107.1
C9 C17 H17 107.1
C17 C18 H18A 109.5
C17 C18 H18B 109.5
H18A C18 H18B 109.5
C17 C18 H18C 109.5
H18A C18 H18C 109.5
H18B C18 H18C 109.5
C17 C19 H19A 109.5
C17 C19 H19B 109.5
H19A C19 H19B 109.5
C17 C19 H19C 109.5
H19A C19 H19C 109.5
H19B C19 H19C 109.5
C25 C20 C21 122.8(4)
C25 C20 N4 118.6(3)
C21 C20 N4 118.6(3)
C22 C21 C20 117.5(4)
C22 C21 C29 120.5(4)
C20 C21 C29 122.0(4)
C21 C22 C23 121.1(4)
C21 C22 H22 119.4
C23 C22 H22 119.4
C24 C23 C22 120.5(4)
C24 C23 H23 119.7
C22 C23 H23 119.7
C23 C24 C25 121.0(4)
C23 C24 H24 119.5
C25 C24 H24 119.5
C24 C25 C20 117.1(4)
C24 C25 C26 120.5(4)
C20 C25 C26 122.3(4)
C25 C26 C27 112.7(4)
C25 C26 C28 108.7(3)
C27 C26 C28 111.3(4)
C25 C26 H26 108.0
C27 C26 H26 108.0
C28 C26 H26 108.0
C26 C27 H27A 109.5
C26 C27 H27B 109.5
H27A C27 H27B 109.5
C26 C27 H27C 109.5
H27A C27 H27C 109.5
H27B C27 H27C 109.5
C26 C28 H28A 109.5
C26 C28 H28B 109.5
H28A C28 H28B 109.5
C26 C28 H28C 109.5
H28A C28 H28C 109.5
H28B C28 H28C 109.5
C30 C29 C31 111.1(3)
C30 C29 C21 110.7(4)
C31 C29 C21 111.3(4)
C30 C29 H29 107.8
C31 C29 H29 107.8
C21 C29 H29 107.8
C29 C30 H30A 109.5
C29 C30 H30B 109.5
H30A C30 H30B 109.5
C29 C30 H30C 109.5
H30A C30 H30C 109.5
H30B C30 H30C 109.5
C29 C31 H31A 109.5
C29 C31 H31B 109.5
H31A C31 H31B 109.5
C29 C31 H31C 109.5
H31A C31 H31C 109.5
H31B C31 H31C 109.5
Cl5 C40 Cl4 113.2(3)
Cl5 C40 H40A 108.9
Cl4 C40 H40A 108.9
Cl5 C40 H40B 108.9
Cl4 C40 H40B 108.9
H40A C40 H40B 107.7
Cl7A C41 Cl6 122.4(4)
Cl7A C41 Cl7 48.4(3)
Cl6 C41 Cl7 98.6(4)
Cl7A C41 H41A 106.7
Cl6 C41 H41A 106.7
Cl7 C41 H41A 75.6
Cl7A C41 H41B 106.7
Cl6 C41 H41B 106.7
Cl7 C41 H41B 152.4
H41A C41 H41B 106.6

loop_
_geom_bond_atom_site_label_1
_geom_bond_atom_site_label_2
_geom_bond_distance
Ga1 C3 2.000(4)
Ga1 C7 2.006(3)
Ga1 Cl1 2.1431(10)
Ga1 Cl2 2.1584(10)
N1 C3 1.349(4)
N1 C1 1.386(5)
N1 C8 1.457(4)
N2 C3 1.352(4)
N2 C2 1.380(5)
N2 C4 1.461(4)
N3 C7 1.340(5)
N3 C5 1.385(4)
N3 C4 1.462(5)
N4 C7 1.342(4)
N4 C6 1.386(5)
N4 C20 1.448(5)
Cl4 C40 1.750(5)
Cl5 C40 1.748(5)
C1 C2 1.355(5)
C1 H1 0.9500
C2 H2 0.9500
C4 H4A 0.9900
C4 H4B 0.9900
C5 C6 1.348(5)
C5 H5 0.9500
C6 H6 0.9500
C8 C13 1.390(5)
C8 C9 1.398(5)
C9 C10 1.388(5)
C9 C17 1.527(5)
C10 C11 1.379(6)
C10 H10 0.9500
C11 C12 1.383(6)
C11 H11 0.9500
C12 C13 1.392(5)
C12 H12 0.9500
C13 C14 1.512(5)
C14 C15 1.528(6)
C14 C16 1.533(6)
C14 H14 1.0000
C15 H15A 0.9800
C15 H15B 0.9800
C15 H15C 0.9800
C16 H16A 0.9800
C16 H16B 0.9800
C16 H16C 0.9800
C17 C19 1.520(6)
C17 C18 1.522(6)
C17 H17 1.0000
C18 H18A 0.9800
C18 H18B 0.9800
C18 H18C 0.9800
C19 H19A 0.9800
C19 H19B 0.9800
C19 H19C 0.9800
C20 C25 1.396(5)
C20 C21 1.400(5)
C21 C22 1.374(6)
C21 C29 1.528(6)
C22 C23 1.376(6)
C22 H22 0.9500
C23 C24 1.376(6)
C23 H23 0.9500
C24 C25 1.387(6)
C24 H24 0.9500
C25 C26 1.523(5)
C26 C27 1.524(6)
C26 C28 1.535(6)
C26 H26 1.0000
C27 H27A 0.9800
C27 H27B 0.9800
C27 H27C 0.9800
C28 H28A 0.9800
C28 H28B 0.9800
C28 H28C 0.9800
C29 C30 1.519(6)
C29 C31 1.524(5)
C29 H29 1.0000
C30 H30A 0.9800
C30 H30B 0.9800
C30 H30C 0.9800
C31 H31A 0.9800
C31 H31B 0.9800
C31 H31C 0.9800
C40 H40A 0.9900
C40 H40B 0.9900
C41 Cl7A 1.580(6)
C41 Cl6 1.734(7)
C41 Cl7 1.973(9)
C41 H41A 0.9900
C41 H41B 0.9900
